data_8105566
loop_
_publ_author_name
'Song, Jun-Ying'
'Wang, Zi-Chuang'
'Zhang, Juan'

_publ_section_title
;
 Crystal structure of
 bis(2-methoxy-6-((2-(pyrimidin-2-yl)hydrazono)methyl)phenolato-\k3
 N,N&#x2032;,O)iron(III) perchlorate, C24H22N8O8ClFe
;
_journal_issue 1
_journal_name_full 'Zeitschrift f\"ur Kristallographie - New Crystal Structures'
_journal_page_first 133
_journal_page_last 135
_journal_paper_doi 10.1515/ncrs-2018-0227
_journal_volume 234
_journal_year 2018
_chemical_formula_moiety 'C24 H22 Fe N8 O4, Cl O4'
_chemical_formula_sum 'C24 H22 Cl Fe N8 O8'
_chemical_formula_weight 641.79
_space_group_crystal_system triclinic
_space_group_IT_number 2
_space_group_name_Hall '-P 1'
_space_group_name_H-M_alt 'P -1'
_atom_sites_solution_hydrogens geom
_cell_angle_alpha 82.119(4)
_cell_angle_beta 83.277(4)
_cell_angle_gamma 87.206(3)
_cell_formula_units_Z 2
_cell_length_a 10.4568(4)
_cell_length_b 10.5977(4)
_cell_length_c 12.0793(6)
_cell_measurement_reflns_used 5618
_cell_measurement_temperature 173.00(10)
_cell_measurement_theta_max 76.4210
_cell_measurement_theta_min 3.6960
_cell_volume 1316.12(10)
_computing_cell_refinement 'CrysAlis^Pro^ [1]'
_computing_data_collection 'CrysAlis^Pro^ [1]'
_computing_data_reduction 'CrysAlis^Pro^ [1]'
_computing_molecular_graphics 'Olex2 [2]'
_computing_publication_material 'Olex2 [2]'
_computing_structure_refinement 'ShelXL-2015 [3]'
_computing_structure_solution 'ShelXS-2008 [4]'
_diffrn_ambient_temperature 173.15
_diffrn_measured_fraction_theta_full 0.989
_diffrn_measured_fraction_theta_max 0.988
_diffrn_measurement_device_type 'SuperNova, Dual, Cu at home/near, AtlasS2'
_diffrn_measurement_method '\w scans'
_diffrn_radiation_type CuK\a
_diffrn_radiation_wavelength 1.54184
_diffrn_reflns_av_R_equivalents 0.0480
_diffrn_reflns_av_unetI/netI 0.0634
_diffrn_reflns_Laue_measured_fraction_full 0.989
_diffrn_reflns_Laue_measured_fraction_max 0.988
_diffrn_reflns_limit_h_max 12
_diffrn_reflns_limit_h_min -12
_diffrn_reflns_limit_k_max 12
_diffrn_reflns_limit_k_min -12
_diffrn_reflns_limit_l_max 10
_diffrn_reflns_limit_l_min -14
_diffrn_reflns_number 8616
_diffrn_reflns_point_group_measured_fraction_full 0.989
_diffrn_reflns_point_group_measured_fraction_max 0.988
_diffrn_reflns_theta_full 67.684
_diffrn_reflns_theta_max 69.996
_diffrn_reflns_theta_min 11.216
_diffrn_source 'micro-focus sealed X-ray tube'
_exptl_absorpt_coefficient_mu 6.113
_exptl_absorpt_correction_T_max 1.00000
_exptl_absorpt_correction_T_min 0.47390
_exptl_absorpt_correction_type multi-scan
_exptl_crystal_colour brown
_exptl_crystal_density_diffrn 1.620
_exptl_crystal_description cube
_exptl_crystal_F_000 658
_exptl_crystal_size_max 0.4
_exptl_crystal_size_mid 0.2
_exptl_crystal_size_min 0.1
_refine_diff_density_max 0.669
_refine_diff_density_min -0.648
_refine_diff_density_rms 0.093
_refine_ls_extinction_coef .
_refine_ls_extinction_method none
_refine_ls_goodness_of_fit_ref 1.032
_refine_ls_hydrogen_treatment constr
_refine_ls_matrix_type full
_refine_ls_number_parameters 381
_refine_ls_number_reflns 4936
_refine_ls_number_restraints 0
_refine_ls_restrained_S_all 1.032
_refine_ls_R_factor_all 0.0647
_refine_ls_R_factor_gt 0.0565
_refine_ls_shift/su_max 0.000
_refine_ls_shift/su_mean 0.000
_refine_ls_structure_factor_coef Fsqd
_refine_ls_weighting_details 'w=1/[\s^2^(Fo^2^)+(0.1017P)^2^+0.5668P] where P=(Fo^2^+2Fc^2^)/3'
_refine_ls_weighting_scheme calc
_refine_ls_wR_factor_gt 0.1501
_refine_ls_wR_factor_ref 0.1609
_reflns_Friedel_coverage 0.000
_reflns_Friedel_fraction_full .
_reflns_Friedel_fraction_max .
_reflns_number_gt 4310
_reflns_number_total 4936
_reflns_threshold_expression 'I > 2\s(I)'
_cod_data_source_file suppl_ncrs-2018-0227_suppl.cif
_cod_data_source_block 1
_cod_original_cell_volume 1316.11(9)
_cod_database_code 8105566
_shelx_space_group_comment
;
The symmetry employed for this shelxl refinement is uniquely defined
by the following loop, which should always be used as a source of
symmetry information in preference to the above space-group names.
They are only intended as comments.
;
_olex2_refinement_description
;
1. Fixed Uiso
 At 1.2 times of:
  All C(H) groups, All N(H) groups
 At 1.5 times of:
  All C(H,H,H) groups
2.a Aromatic/amide H refined with riding coordinates:
 N3(H3), N7(H7), C1(H1), C2(H2), C3(H3A), C5(H5), C7(H7A), C8(H8), C9(H9),
 C13(H13), C14(H14), C15(H15), C17(H17), C19(H19), C20(H20), C21(H21)
2.b Idealised Me refined as rotating group:
 C12(H12A,H12B,H12C), C24(H24A,H24B,H24C)
;

loop_
_space_group_symop_operation_xyz
'x, y, z'
'-x, -y, -z'

loop_
_atom_site_label
_atom_site_type_symbol
_atom_site_fract_x
_atom_site_fract_y
_atom_site_fract_z
_atom_site_U_iso_or_equiv
_atom_site_adp_type
_atom_site_occupancy
_atom_site_site_symmetry_order
_atom_site_calc_flag
_atom_site_refinement_flags_posn
_atom_site_refinement_flags_adp
_atom_site_refinement_flags_occupancy
_atom_site_disorder_assembly
_atom_site_disorder_group
Fe1 Fe 0.47233(4) 0.44331(4) 0.27461(4) 0.02041(17) Uani 1 1 d . . . . .
O1 O 0.6275(2) 0.5249(2) 0.21089(19) 0.0276(5) Uani 1 1 d . . . . .
O2 O 0.7826(3) 0.6853(3) 0.0807(2) 0.0468(7) Uani 1 1 d . . . . .
O3 O 0.3741(2) 0.5990(2) 0.29073(19) 0.0264(5) Uani 1 1 d . . . . .
O4 O 0.3119(3) 0.8236(2) 0.3545(2) 0.0344(6) Uani 1 1 d . . . . .
N1 N 0.4693(3) 0.1274(3) 0.0816(3) 0.0344(7) Uani 1 1 d . . . . .
N2 N 0.5179(3) 0.2576(3) 0.2185(2) 0.0249(5) Uani 1 1 d . . . . .
N3 N 0.4027(3) 0.3376(3) 0.0720(3) 0.0343(7) Uani 1 1 d . . . . .
H3 H 0.3735 0.3336 0.0071 0.041 Uiso 1 1 calc R . . . .
N4 N 0.3861(3) 0.4463(3) 0.1234(2) 0.0274(6) Uani 1 1 d . . . . .
N5 N 0.3177(3) 0.2196(3) 0.5844(3) 0.0329(6) Uani 1 1 d . . . . .
N6 N 0.3371(3) 0.3399(3) 0.4000(2) 0.0249(5) Uani 1 1 d . . . . .
N7 N 0.5050(3) 0.3162(3) 0.5079(2) 0.0297(6) Uani 1 1 d . . . . .
H7 H 0.5407 0.2869 0.5692 0.036 Uiso 1 1 calc R . . . .
N8 N 0.5729(3) 0.3888(3) 0.4189(2) 0.0243(5) Uani 1 1 d . . . . .
C1 C 0.2156(3) 0.3109(3) 0.3893(3) 0.0304(7) Uani 1 1 d . . . . .
H1 H 0.1801 0.3413 0.3213 0.036 Uiso 1 1 calc R . . . .
C2 C 0.1418(4) 0.2389(4) 0.4732(3) 0.0369(8) Uani 1 1 d . . . . .
H2 H 0.0558 0.2198 0.4651 0.044 Uiso 1 1 calc R . . . .
C3 C 0.1974(4) 0.1947(4) 0.5708(3) 0.0341(8) Uani 1 1 d . . . . .
H3A H 0.1476 0.1447 0.6303 0.041 Uiso 1 1 calc R . . . .
C4 C 0.3817(3) 0.2916(3) 0.4977(3) 0.0259(6) Uani 1 1 d . . . . .
C5 C 0.6923(3) 0.4075(3) 0.4293(3) 0.0255(6) Uani 1 1 d . . . . .
H5 H 0.7255 0.3684 0.4961 0.031 Uiso 1 1 calc R . . . .
C6 C 0.7772(3) 0.4818(3) 0.3488(3) 0.0261(6) Uani 1 1 d . . . . .
C7 C 0.9023(4) 0.4978(4) 0.3761(3) 0.0339(8) Uani 1 1 d . . . . .
H7A H 0.9279 0.4552 0.4448 0.041 Uiso 1 1 calc R . . . .
C8 C 0.9872(4) 0.5731(4) 0.3058(4) 0.0424(9) Uani 1 1 d . . . . .
H8 H 1.0719 0.5811 0.3246 0.051 Uiso 1 1 calc R . . . .
C9 C 0.9494(4) 0.6386(4) 0.2059(4) 0.0428(9) Uani 1 1 d . . . . .
H9 H 1.0073 0.6941 0.1584 0.051 Uiso 1 1 calc R . . . .
C10 C 0.8279(4) 0.6230(4) 0.1756(3) 0.0350(8) Uani 1 1 d . . . . .
C11 C 0.7404(3) 0.5408(3) 0.2444(3) 0.0250(6) Uani 1 1 d . . . . .
C12 C 0.8610(6) 0.7842(7) 0.0182(5) 0.086(2) Uani 1 1 d . . . . .
H12A H 0.8139 0.8309 -0.0410 0.130 Uiso 1 1 calc GR . . . .
H12B H 0.9408 0.7462 -0.0159 0.130 Uiso 1 1 calc GR . . . .
H12C H 0.8819 0.8430 0.0690 0.130 Uiso 1 1 calc GR . . . .
C13 C 0.5836(3) 0.1573(3) 0.2692(3) 0.0314(7) Uani 1 1 d . . . . .
H13 H 0.6247 0.1675 0.3335 0.038 Uiso 1 1 calc R . . . .
C14 C 0.5926(4) 0.0412(4) 0.2302(3) 0.0363(8) Uani 1 1 d . . . . .
H14 H 0.6377 -0.0294 0.2670 0.044 Uiso 1 1 calc R . . . .
C15 C 0.5339(4) 0.0307(4) 0.1357(4) 0.0372(8) Uani 1 1 d . . . . .
H15 H 0.5396 -0.0491 0.1076 0.045 Uiso 1 1 calc R . . . .
C16 C 0.4660(3) 0.2367(3) 0.1259(3) 0.0284(7) Uani 1 1 d . . . . .
C17 C 0.3286(3) 0.5428(3) 0.0685(3) 0.0297(7) Uani 1 1 d . . . . .
H17 H 0.3045 0.5332 -0.0033 0.036 Uiso 1 1 calc R . . . .
C18 C 0.2996(3) 0.6618(3) 0.1094(3) 0.0263(7) Uani 1 1 d . . . . .
C19 C 0.2387(4) 0.7578(4) 0.0379(3) 0.0323(7) Uani 1 1 d . . . . .
H19 H 0.2234 0.7415 -0.0348 0.039 Uiso 1 1 calc R . . . .
C20 C 0.2018(4) 0.8721(4) 0.0711(3) 0.0353(8) Uani 1 1 d . . . . .
H20 H 0.1612 0.9351 0.0218 0.042 Uiso 1 1 calc R . . . .
C21 C 0.2234(4) 0.8980(3) 0.1782(3) 0.0326(7) Uani 1 1 d . . . . .
H21 H 0.1962 0.9779 0.2018 0.039 Uiso 1 1 calc R . . . .
C22 C 0.2848(3) 0.8066(3) 0.2499(3) 0.0266(7) Uani 1 1 d . . . . .
C23 C 0.3224(3) 0.6854(3) 0.2177(3) 0.0235(6) Uani 1 1 d . . . . .
C24 C 0.2742(5) 0.9434(4) 0.3923(3) 0.0417(9) Uani 1 1 d . . . . .
H24A H 0.3149 1.0123 0.3395 0.063 Uiso 1 1 calc GR . . . .
H24B H 0.3014 0.9448 0.4670 0.063 Uiso 1 1 calc GR . . . .
H24C H 0.1803 0.9552 0.3962 0.063 Uiso 1 1 calc GR . . . .
Cl1 Cl -0.06798(9) 0.14698(10) 0.25431(8) 0.0403(2) Uani 1 1 d . . . . .
O5 O -0.1315(4) 0.2575(4) 0.2010(3) 0.0650(10) Uani 1 1 d . . . . .
O6 O 0.0664(3) 0.1687(3) 0.2515(3) 0.0525(8) Uani 1 1 d . . . . .
O7 O -0.1251(4) 0.1236(5) 0.3686(3) 0.0733(12) Uani 1 1 d . . . . .
O8 O -0.0846(4) 0.0407(4) 0.1951(4) 0.0660(10) Uani 1 1 d . . . . .

loop_
_atom_site_aniso_label
_atom_site_aniso_U_11
_atom_site_aniso_U_22
_atom_site_aniso_U_33
_atom_site_aniso_U_23
_atom_site_aniso_U_13
_atom_site_aniso_U_12
Fe1 0.0235(3) 0.0211(3) 0.0175(3) -0.00264(17) -0.00745(18) 0.00272(17)
O1 0.0284(11) 0.0329(12) 0.0223(11) -0.0004(9) -0.0087(9) -0.0038(9)
O2 0.0458(16) 0.0602(19) 0.0317(14) 0.0175(13) -0.0141(12) -0.0188(14)
O3 0.0356(12) 0.0233(11) 0.0212(10) -0.0023(9) -0.0113(9) 0.0065(9)
O4 0.0493(15) 0.0269(12) 0.0285(12) -0.0067(10) -0.0114(11) 0.0099(11)
N1 0.0402(17) 0.0281(14) 0.0379(17) -0.0127(13) -0.0090(13) 0.0029(12)
N2 0.0276(13) 0.0243(13) 0.0247(13) -0.0089(11) -0.0066(11) 0.0032(10)
N3 0.0478(18) 0.0296(15) 0.0302(15) -0.0114(12) -0.0197(14) 0.0083(13)
N4 0.0306(14) 0.0253(13) 0.0280(14) -0.0067(11) -0.0079(11) 0.0030(11)
N5 0.0358(16) 0.0324(15) 0.0282(15) 0.0040(12) -0.0047(12) 0.0004(12)
N6 0.0266(13) 0.0238(12) 0.0244(13) -0.0028(10) -0.0041(10) 0.0012(10)
N7 0.0313(14) 0.0353(15) 0.0212(13) 0.0044(11) -0.0070(11) -0.0032(12)
N8 0.0270(13) 0.0229(12) 0.0231(13) -0.0013(10) -0.0054(10) -0.0006(10)
C1 0.0276(16) 0.0343(17) 0.0305(17) -0.0060(14) -0.0070(13) 0.0005(13)
C2 0.0331(18) 0.039(2) 0.039(2) -0.0042(16) -0.0067(15) -0.0058(15)
C3 0.0319(17) 0.0316(17) 0.0364(19) 0.0018(15) 0.0010(14) -0.0055(14)
C4 0.0283(16) 0.0229(14) 0.0260(16) -0.0023(12) -0.0029(13) 0.0029(12)
C5 0.0305(16) 0.0250(15) 0.0213(15) -0.0017(12) -0.0084(12) 0.0035(12)
C6 0.0276(16) 0.0261(15) 0.0256(16) -0.0042(13) -0.0062(13) 0.0000(12)
C7 0.0293(17) 0.0410(19) 0.0322(18) -0.0019(15) -0.0103(14) -0.0001(14)
C8 0.0273(17) 0.059(2) 0.040(2) 0.0048(18) -0.0111(15) -0.0101(17)
C9 0.0337(19) 0.056(2) 0.037(2) 0.0039(18) -0.0049(16) -0.0143(17)
C10 0.0378(19) 0.0400(19) 0.0266(17) 0.0026(15) -0.0078(14) -0.0033(15)
C11 0.0267(15) 0.0272(15) 0.0214(15) -0.0030(12) -0.0038(12) -0.0006(12)
C12 0.076(4) 0.112(5) 0.063(4) 0.057(4) -0.032(3) -0.044(4)
C13 0.0320(17) 0.0303(17) 0.0329(17) -0.0071(14) -0.0088(14) 0.0095(14)
C14 0.040(2) 0.0320(18) 0.0368(19) -0.0071(15) -0.0065(16) 0.0110(15)
C15 0.041(2) 0.0267(17) 0.045(2) -0.0113(15) -0.0061(16) 0.0029(15)
C16 0.0284(16) 0.0264(16) 0.0316(17) -0.0078(13) -0.0055(13) 0.0042(13)
C17 0.0346(17) 0.0342(17) 0.0215(15) -0.0029(13) -0.0108(13) 0.0027(14)
C18 0.0267(15) 0.0288(16) 0.0233(15) 0.0006(13) -0.0077(12) 0.0025(12)
C19 0.0364(18) 0.0349(18) 0.0262(16) 0.0011(14) -0.0133(14) 0.0023(14)
C20 0.0410(19) 0.0303(17) 0.0337(19) 0.0042(14) -0.0138(15) 0.0080(15)
C21 0.0375(18) 0.0243(16) 0.0346(18) 0.0008(14) -0.0053(15) 0.0048(14)
C22 0.0300(16) 0.0254(15) 0.0236(15) -0.0004(12) -0.0049(13) 0.0030(12)
C23 0.0232(14) 0.0230(14) 0.0240(15) -0.0009(12) -0.0047(12) 0.0010(11)
C24 0.064(3) 0.0317(19) 0.0296(18) -0.0094(15) -0.0061(17) 0.0119(18)
Cl1 0.0399(5) 0.0490(5) 0.0340(5) -0.0101(4) -0.0092(4) 0.0029(4)
O5 0.080(3) 0.065(2) 0.054(2) -0.0131(17) -0.0274(19) 0.026(2)
O6 0.0461(17) 0.062(2) 0.0529(19) -0.0166(16) -0.0098(14) -0.0034(15)
O7 0.064(2) 0.114(4) 0.0390(18) 0.002(2) -0.0025(17) -0.016(2)
O8 0.059(2) 0.064(2) 0.086(3) -0.038(2) -0.0213(19) 0.0021(17)

loop_
_atom_type_symbol
_atom_type_description
_atom_type_scat_dispersion_real
_atom_type_scat_dispersion_imag
_atom_type_scat_source
C C 0.0181 0.0091 'International Tables Vol C Tables 4.2.6.8 and 6.1.1.4'
H H 0.0000 0.0000 'International Tables Vol C Tables 4.2.6.8 and 6.1.1.4'
Cl Cl 0.3639 0.7018 'International Tables Vol C Tables 4.2.6.8 and 6.1.1.4'
Fe Fe -1.1336 3.1974 'International Tables Vol C Tables 4.2.6.8 and 6.1.1.4'
N N 0.0311 0.0180 'International Tables Vol C Tables 4.2.6.8 and 6.1.1.4'
O O 0.0492 0.0322 'International Tables Vol C Tables 4.2.6.8 and 6.1.1.4'

loop_
_geom_angle_atom_site_label_1
_geom_angle_atom_site_label_2
_geom_angle_atom_site_label_3
_geom_angle
_geom_angle_site_symmetry_1
_geom_angle_site_symmetry_3
O1 Fe1 O3 95.06(11) . .
O1 Fe1 N2 98.14(11) . .
O1 Fe1 N4 97.81(11) . .
O1 Fe1 N6 158.61(10) . .
O1 Fe1 N8 84.84(10) . .
O3 Fe1 N2 156.56(10) . .
O3 Fe1 N4 85.30(10) . .
O3 Fe1 N6 90.29(11) . .
O3 Fe1 N8 109.73(10) . .
N4 Fe1 N2 73.81(10) . .
N4 Fe1 N6 103.27(11) . .
N4 Fe1 N8 164.53(11) . .
N6 Fe1 N2 84.43(11) . .
N8 Fe1 N2 90.74(10) . .
N8 Fe1 N6 73.87(11) . .
C11 O1 Fe1 136.2(2) . .
C10 O2 C12 116.3(3) . .
C23 O3 Fe1 132.7(2) . .
C22 O4 C24 117.3(3) . .
C15 N1 C16 114.9(3) . .
C13 N2 Fe1 128.3(2) . .
C16 N2 Fe1 115.9(2) . .
C16 N2 C13 115.6(3) . .
N4 N3 H3 121.5 . .
C16 N3 H3 121.5 . .
C16 N3 N4 117.0(3) . .
N3 N4 Fe1 116.6(2) . .
C17 N4 Fe1 127.4(2) . .
C17 N4 N3 115.8(3) . .
C3 N5 C4 115.4(3) . .
C1 N6 Fe1 127.6(2) . .
C4 N6 Fe1 116.5(2) . .
C4 N6 C1 115.7(3) . .
N8 N7 H7 121.2 . .
C4 N7 H7 121.2 . .
C4 N7 N8 117.7(3) . .
N7 N8 Fe1 115.5(2) . .
C5 N8 Fe1 127.8(2) . .
C5 N8 N7 116.4(3) . .
N6 C1 H1 119.0 . .
N6 C1 C2 121.9(3) . .
C2 C1 H1 119.0 . .
C1 C2 H2 121.3 . .
C1 C2 C3 117.4(3) . .
C3 C2 H2 121.3 . .
N5 C3 C2 122.6(3) . .
N5 C3 H3A 118.7 . .
C2 C3 H3A 118.7 . .
N5 C4 N6 126.9(3) . .
N5 C4 N7 116.8(3) . .
N6 C4 N7 116.3(3) . .
N8 C5 H5 117.5 . .
N8 C5 C6 125.1(3) . .
C6 C5 H5 117.5 . .
C7 C6 C5 117.7(3) . .
C7 C6 C11 119.6(3) . .
C11 C6 C5 122.7(3) . .
C6 C7 H7A 119.4 . .
C8 C7 C6 121.2(3) . .
C8 C7 H7A 119.4 . .
C7 C8 H8 120.1 . .
C7 C8 C9 119.8(4) . .
C9 C8 H8 120.1 . .
C8 C9 H9 119.8 . .
C10 C9 C8 120.4(4) . .
C10 C9 H9 119.8 . .
O2 C10 C9 124.0(4) . .
O2 C10 C11 115.1(3) . .
C9 C10 C11 120.9(3) . .
O1 C11 C6 122.9(3) . .
O1 C11 C10 119.1(3) . .
C10 C11 C6 117.9(3) . .
O2 C12 H12A 109.5 . .
O2 C12 H12B 109.5 . .
O2 C12 H12C 109.5 . .
H12A C12 H12B 109.5 . .
H12A C12 H12C 109.5 . .
H12B C12 H12C 109.5 . .
N2 C13 H13 119.2 . .
N2 C13 C14 121.6(3) . .
C14 C13 H13 119.2 . .
C13 C14 H14 121.2 . .
C13 C14 C15 117.6(3) . .
C15 C14 H14 121.2 . .
N1 C15 C14 123.1(3) . .
N1 C15 H15 118.4 . .
C14 C15 H15 118.4 . .
N1 C16 N2 127.2(3) . .
N1 C16 N3 116.4(3) . .
N2 C16 N3 116.4(3) . .
N4 C17 H17 118.0 . .
N4 C17 C18 124.0(3) . .
C18 C17 H17 118.0 . .
C19 C18 C17 116.8(3) . .
C23 C18 C17 123.5(3) . .
C23 C18 C19 119.6(3) . .
C18 C19 H19 119.3 . .
C20 C19 C18 121.3(3) . .
C20 C19 H19 119.3 . .
C19 C20 H20 119.9 . .
C19 C20 C21 120.2(3) . .
C21 C20 H20 119.9 . .
C20 C21 H21 120.0 . .
C22 C21 C20 120.0(3) . .
C22 C21 H21 120.0 . .
O4 C22 C21 124.3(3) . .
O4 C22 C23 114.8(3) . .
C21 C22 C23 120.9(3) . .
O3 C23 C18 123.1(3) . .
O3 C23 C22 118.9(3) . .
C18 C23 C22 118.0(3) . .
O4 C24 H24A 109.5 . .
O4 C24 H24B 109.5 . .
O4 C24 H24C 109.5 . .
H24A C24 H24B 109.5 . .
H24A C24 H24C 109.5 . .
H24B C24 H24C 109.5 . .
O5 Cl1 O6 110.0(3) . .
O5 Cl1 O7 107.8(3) . .
O5 Cl1 O8 108.7(2) . .
O6 Cl1 O7 109.8(2) . .
O6 Cl1 O8 109.6(2) . .
O7 Cl1 O8 110.9(3) . .

loop_
_geom_bond_atom_site_label_1
_geom_bond_atom_site_label_2
_geom_bond_distance
_geom_bond_site_symmetry_2
Fe1 O1 1.906(2) .
Fe1 O3 1.921(2) .
Fe1 N2 2.182(3) .
Fe1 N4 2.125(3) .
Fe1 N6 2.166(3) .
Fe1 N8 2.138(3) .
O1 C11 1.318(4) .
O2 C10 1.366(5) .
O2 C12 1.435(6) .
O3 C23 1.323(4) .
O4 C22 1.364(4) .
O4 C24 1.430(4) .
N1 C15 1.336(5) .
N1 C16 1.339(5) .
N2 C13 1.351(4) .
N2 C16 1.347(4) .
N3 H3 0.8800 .
N3 N4 1.376(4) .
N3 C16 1.359(4) .
N4 C17 1.302(4) .
N5 C3 1.331(5) .
N5 C4 1.338(5) .
N6 C1 1.346(4) .
N6 C4 1.346(4) .
N7 H7 0.8800 .
N7 N8 1.378(4) .
N7 C4 1.351(5) .
N8 C5 1.297(4) .
C1 H1 0.9500 .
C1 C2 1.367(6) .
C2 H2 0.9500 .
C2 C3 1.389(6) .
C3 H3A 0.9500 .
C5 H5 0.9500 .
C5 C6 1.418(5) .
C6 C7 1.410(5) .
C6 C11 1.414(5) .
C7 H7A 0.9500 .
C7 C8 1.361(6) .
C8 H8 0.9500 .
C8 C9 1.396(6) .
C9 H9 0.9500 .
C9 C10 1.386(6) .
C10 C11 1.410(5) .
C12 H12A 0.9800 .
C12 H12B 0.9800 .
C12 H12C 0.9800 .
C13 H13 0.9500 .
C13 C14 1.372(5) .
C14 H14 0.9500 .
C14 C15 1.378(6) .
C15 H15 0.9500 .
C17 H17 0.9500 .
C17 C18 1.423(5) .
C18 C19 1.419(4) .
C18 C23 1.415(5) .
C19 H19 0.9500 .
C19 C20 1.352(6) .
C20 H20 0.9500 .
C20 C21 1.405(6) .
C21 H21 0.9500 .
C21 C22 1.393(5) .
C22 C23 1.417(5) .
C24 H24A 0.9800 .
C24 H24B 0.9800 .
C24 H24C 0.9800 .
Cl1 O5 1.430(4) .
Cl1 O6 1.431(3) .
Cl1 O7 1.432(4) .
Cl1 O8 1.442(4) .
